data_4073560
loop_
_publ_author_name
'Ahmed, Takiya J.'
'Zakharov, Lev N.'
'Tyler, David R.'

_publ_section_title
;
 Organometallic Catalysis in Aqueous Solution. The Hydrolytic Activity of
 a Water-Solubleansa-Molybdocene Catalyst
;
_journal_issue 21
_journal_name_full Organometallics
_journal_page_first 5179
_journal_paper_doi 10.1021/om7004657
_journal_volume 26
_journal_year 2007
_chemical_formula_sum 'C16 H22 Mo'
_chemical_formula_weight 310.28
_chemical_name_systematic
; 
 ? 
;
_space_group_IT_number 15
_symmetry_cell_setting monoclinic
_symmetry_space_group_name_Hall '-C 2yc'
_symmetry_space_group_name_H-M 'C 1 2/c 1'
_atom_sites_solution_hydrogens geom
_atom_sites_solution_primary direct
_atom_sites_solution_secondary difmap
_audit_creation_method SHELXTL
_cell_angle_alpha 90.00
_cell_angle_beta 106.612(5)
_cell_angle_gamma 90.00
_cell_formula_units_Z 8
_cell_length_a 32.751(10)
_cell_length_b 7.589(2)
_cell_length_c 10.966(3)
_cell_measurement_reflns_used 2378
_cell_measurement_temperature 173(2)
_cell_measurement_theta_max 28.02
_cell_measurement_theta_min 2.60
_cell_volume 2611.8(13)
_computing_cell_refinement 'Bruker SMART'
_computing_data_collection 'Bruker SMART'
_computing_data_reduction 'Bruker SAINT'
_computing_molecular_graphics 'Bruker SHELXTL'
_computing_publication_material 'Bruker SHELXTL'
_computing_structure_refinement 'Bruker SHELXTL'
_computing_structure_solution 'Bruker SHELXTL'
_diffrn_ambient_temperature 173(2)
_diffrn_measured_fraction_theta_full 0.983
_diffrn_measured_fraction_theta_max 0.983
_diffrn_measurement_device_type 'CCD area detector'
_diffrn_measurement_method 'phi and omega scans'
_diffrn_radiation_monochromator graphite
_diffrn_radiation_source 'fine-focus sealed tube'
_diffrn_radiation_type MoK\a
_diffrn_radiation_wavelength 0.71073
_diffrn_reflns_av_R_equivalents 0.0317
_diffrn_reflns_av_sigmaI/netI 0.0448
_diffrn_reflns_limit_h_max 40
_diffrn_reflns_limit_h_min -39
_diffrn_reflns_limit_k_max 7
_diffrn_reflns_limit_k_min -9
_diffrn_reflns_limit_l_max 12
_diffrn_reflns_limit_l_min -14
_diffrn_reflns_number 7050
_diffrn_reflns_theta_full 27.00
_diffrn_reflns_theta_max 27.00
_diffrn_reflns_theta_min 2.60
_exptl_absorpt_coefficient_mu 0.979
_exptl_absorpt_correction_T_max 1.000
_exptl_absorpt_correction_T_min 0.737
_exptl_absorpt_correction_type multi-scan
_exptl_absorpt_process_details SADABS
_exptl_crystal_colour yellow
_exptl_crystal_density_diffrn 1.578
_exptl_crystal_density_meas 0
_exptl_crystal_density_method 'not measured'
_exptl_crystal_description plate
_exptl_crystal_F_000 1280
_exptl_crystal_size_max 0.23
_exptl_crystal_size_mid 0.11
_exptl_crystal_size_min 0.04
_refine_diff_density_max 6.041
_refine_diff_density_min -1.236
_refine_diff_density_rms 0.213
_refine_ls_extinction_method none
_refine_ls_goodness_of_fit_ref 1.035
_refine_ls_hydrogen_treatment mixed
_refine_ls_matrix_type full
_refine_ls_number_parameters 162
_refine_ls_number_reflns 2791
_refine_ls_number_restraints 0
_refine_ls_restrained_S_all 1.035
_refine_ls_R_factor_all 0.0815
_refine_ls_R_factor_gt 0.0639
_refine_ls_shift/su_max 0.000
_refine_ls_shift/su_mean 0.000
_refine_ls_structure_factor_coef Fsqd
_refine_ls_weighting_details 'calc w=1/[\s^2^(Fo^2^)+(0.1188P)^2^+0.0000P] where P=(Fo^2^+2Fc^2^)/3'
_refine_ls_weighting_scheme calc
_refine_ls_wR_factor_gt 0.1597
_refine_ls_wR_factor_ref 0.1779
_reflns_number_gt 1990
_reflns_number_total 2791
_reflns_threshold_expression >2sigma(I)
_cod_data_source_file om7004657-file006.cif
_cod_data_source_block tak3c2c
_cod_depositor_comments
;
The following automatic conversions were performed:

'_symmetry_cell_setting' value 'Monoclinic' changed to 'monoclinic'
according to /home/saulius/struct/CIF-dictionaries/cif_core.dic
dictionary named 'cif_core.dic' version 2.4.1 from 2010-06-29.

Automatic conversion script
Id: cif_fix_values 1715 2011-07-08 13:25:40Z adriana 
;
_cod_original_cell_volume 2611.8(14)
_cod_original_sg_symbol_H-M C2/c
_cod_database_code 4073560

loop_
_symmetry_equiv_pos_as_xyz
'x, y, z'
'-x, y, -z+1/2'
'x+1/2, y+1/2, z'
'-x+1/2, y+1/2, -z+1/2'
'-x, -y, -z'
'x, -y, z-1/2'
'-x+1/2, -y+1/2, -z'
'x+1/2, -y+1/2, z-1/2'

loop_
_atom_site_label
_atom_site_type_symbol
_atom_site_fract_x
_atom_site_fract_y
_atom_site_fract_z
_atom_site_U_iso_or_equiv
_atom_site_adp_type
_atom_site_occupancy
_atom_site_symmetry_multiplicity
_atom_site_calc_flag
_atom_site_refinement_flags
Mo1 Mo 0.182485(13) 0.24963(5) 0.19326(4) 0.0132(2) Uani 1 1 d .
C1 C 0.14834(15) 0.1830(7) 0.3416(4) 0.0154(10) Uani 1 1 d .
H1A H 0.1357 0.2695 0.3895 0.019 Uiso 1 1 calc R
C2 C 0.18890(16) 0.1028(7) 0.3861(4) 0.0191(11) Uani 1 1 d .
H2A H 0.2106 0.1287 0.4689 0.023 Uiso 1 1 calc R
C3 C 0.19330(17) -0.0213(7) 0.2959(5) 0.0215(12) Uani 1 1 d .
H3A H 0.2184 -0.1002 0.3045 0.026 Uiso 1 1 calc R
C4 C 0.15523(17) -0.0226(7) 0.1933(5) 0.0182(11) Uani 1 1 d .
H4A H 0.1483 -0.1070 0.1202 0.022 Uiso 1 1 calc R
C5 C 0.12695(15) 0.1053(6) 0.2199(4) 0.0145(10) Uani 1 1 d .
C6 C 0.08258(16) 0.1510(7) 0.1331(4) 0.0162(11) Uani 1 1 d .
C7 C 0.08226(15) 0.3465(7) 0.0839(4) 0.0174(11) Uani 1 1 d .
C8 C 0.12654(15) 0.3914(6) 0.0718(4) 0.0162(10) Uani 1 1 d .
C9 C 0.14807(16) 0.3156(7) -0.0134(4) 0.0164(10) Uani 1 1 d .
H9A H 0.1357 0.2285 -0.0825 0.020 Uiso 1 1 calc R
C10 C 0.18853(16) 0.3958(7) 0.0113(5) 0.0193(11) Uani 1 1 d .
H10A H 0.2102 0.3697 -0.0346 0.023 Uiso 1 1 calc R
C11 C 0.19309(17) 0.5207(7) 0.1089(5) 0.0223(12) Uani 1 1 d .
H11A H 0.2182 0.6000 0.1427 0.027 Uiso 1 1 calc R
C12 C 0.15489(17) 0.5212(6) 0.1467(4) 0.0177(11) Uani 1 1 d .
H12A H 0.1479 0.6053 0.2080 0.021 Uiso 1 1 calc R
C13 C 0.07213(18) 0.0211(8) 0.0205(5) 0.0273(13) Uani 1 1 d .
H13A H 0.0725 -0.0996 0.0526 0.041 Uiso 1 1 calc R
H13B H 0.0934 0.0325 -0.0261 0.041 Uiso 1 1 calc R
H13C H 0.0438 0.0476 -0.0366 0.041 Uiso 1 1 calc R
C14 C 0.04911(17) 0.1180(8) 0.2037(5) 0.0262(13) Uani 1 1 d .
H14A H 0.0508 -0.0049 0.2322 0.039 Uiso 1 1 calc R
H14B H 0.0206 0.1416 0.1465 0.039 Uiso 1 1 calc R
H14C H 0.0545 0.1963 0.2777 0.039 Uiso 1 1 calc R
C15 C 0.04894(17) 0.3788(8) -0.0430(5) 0.0273(13) Uani 1 1 d .
H15A H 0.0503 0.5020 -0.0684 0.041 Uiso 1 1 calc R
H15B H 0.0205 0.3539 -0.0345 0.041 Uiso 1 1 calc R
H15C H 0.0545 0.3013 -0.1079 0.041 Uiso 1 1 calc R
C16 C 0.07207(18) 0.4765(8) 0.1787(5) 0.0238(12) Uani 1 1 d .
H16A H 0.0720 0.5970 0.1464 0.036 Uiso 1 1 calc R
H16B H 0.0937 0.4664 0.2611 0.036 Uiso 1 1 calc R
H16C H 0.0440 0.4492 0.1889 0.036 Uiso 1 1 calc R
H1 H 0.221(2) 0.357(9) 0.304(6) 0.06(2) Uiso 1 1 d .
H2 H 0.2237(19) 0.160(9) 0.149(6) 0.043(18) Uiso 1 1 d .

loop_
_atom_site_aniso_label
_atom_site_aniso_U_11
_atom_site_aniso_U_22
_atom_site_aniso_U_33
_atom_site_aniso_U_23
_atom_site_aniso_U_13
_atom_site_aniso_U_12
Mo1 0.0127(3) 0.0116(3) 0.0152(3) 0.00188(14) 0.0039(2) 0.00000(15)
C1 0.017(3) 0.016(2) 0.014(2) 0.0003(19) 0.0064(19) -0.002(2)
C2 0.020(3) 0.018(3) 0.017(2) 0.008(2) 0.0027(19) -0.001(2)
C3 0.021(3) 0.018(3) 0.026(3) 0.007(2) 0.006(2) 0.002(2)
C4 0.022(3) 0.013(2) 0.022(2) 0.000(2) 0.011(2) -0.002(2)
C5 0.012(2) 0.014(2) 0.017(2) 0.0025(19) 0.0042(18) -0.0002(19)
C6 0.015(3) 0.022(3) 0.012(2) 0.001(2) 0.0060(18) -0.001(2)
C7 0.011(2) 0.023(3) 0.018(2) 0.004(2) 0.0046(19) 0.003(2)
C8 0.014(2) 0.015(2) 0.019(2) 0.0044(19) 0.0038(18) 0.0037(19)
C9 0.016(3) 0.021(3) 0.011(2) 0.002(2) 0.0010(18) 0.003(2)
C10 0.018(3) 0.018(3) 0.024(2) 0.010(2) 0.010(2) 0.003(2)
C11 0.021(3) 0.016(3) 0.027(3) 0.009(2) 0.002(2) 0.000(2)
C12 0.024(3) 0.009(2) 0.020(2) -0.0001(19) 0.006(2) 0.003(2)
C13 0.021(3) 0.032(3) 0.026(3) -0.009(2) 0.002(2) -0.009(2)
C14 0.018(3) 0.039(3) 0.022(3) 0.004(2) 0.006(2) -0.004(2)
C15 0.017(3) 0.048(4) 0.017(2) 0.008(2) 0.005(2) 0.008(3)
C16 0.022(3) 0.024(3) 0.028(3) -0.001(2) 0.011(2) 0.007(2)

loop_
_atom_type_symbol
_atom_type_description
_atom_type_scat_dispersion_real
_atom_type_scat_dispersion_imag
_atom_type_scat_source
C C 0.0033 0.0016 'International Tables Vol C Tables 4.2.6.8 and 6.1.1.4'
H H 0.0000 0.0000 'International Tables Vol C Tables 4.2.6.8 and 6.1.1.4'
Mo Mo -1.6832 0.6857 'International Tables Vol C Tables 4.2.6.8 and 6.1.1.4'

loop_
_geom_angle_atom_site_label_1
_geom_angle_atom_site_label_2
_geom_angle_atom_site_label_3
_geom_angle
C8 Mo1 C5 75.49(17)
C8 Mo1 C12 37.62(17)
C5 Mo1 C12 101.03(19)
C8 Mo1 C4 100.74(19)
C5 Mo1 C4 37.30(18)
C12 Mo1 C4 135.0(2)
C8 Mo1 C9 37.40(18)
C5 Mo1 C9 92.78(18)
C12 Mo1 C9 61.36(18)
C4 Mo1 C9 96.82(19)
C8 Mo1 C1 92.67(18)
C5 Mo1 C1 37.49(16)
C12 Mo1 C1 96.78(19)
C4 Mo1 C1 61.35(18)
C9 Mo1 C1 123.68(17)
C8 Mo1 C11 61.43(18)
C5 Mo1 C11 135.50(18)
C12 Mo1 C11 36.31(19)
C4 Mo1 C11 156.62(18)
C9 Mo1 C11 59.80(18)
C1 Mo1 C11 129.9(2)
C8 Mo1 C3 135.06(19)
C5 Mo1 C3 61.00(18)
C12 Mo1 C3 156.49(19)
C4 Mo1 C3 36.15(17)
C9 Mo1 C3 129.79(19)
C1 Mo1 C3 59.71(19)
C11 Mo1 C3 163.35(18)
C8 Mo1 C10 60.90(18)
C5 Mo1 C10 128.31(17)
C12 Mo1 C10 59.92(18)
C4 Mo1 C10 124.43(18)
C9 Mo1 C10 35.55(18)
C1 Mo1 C10 153.16(18)
C11 Mo1 C10 35.09(18)
C3 Mo1 C10 142.60(19)
C8 Mo1 C2 128.25(18)
C5 Mo1 C2 60.74(17)
C12 Mo1 C2 124.50(19)
C4 Mo1 C2 59.80(17)
C9 Mo1 C2 153.12(19)
C1 Mo1 C2 35.60(17)
C11 Mo1 C2 142.65(18)
C3 Mo1 C2 34.97(18)
C10 Mo1 C2 170.43(17)
C8 Mo1 H1 121(2)
C5 Mo1 H1 128(2)
C12 Mo1 H1 84(2)
C4 Mo1 H1 131(2)
C9 Mo1 H1 132(2)
C1 Mo1 H1 91(2)
C11 Mo1 H1 72(2)
C3 Mo1 H1 96(2)
C10 Mo1 H1 99(2)
C2 Mo1 H1 74(2)
C8 Mo1 H2 128(2)
C5 Mo1 H2 126(2)
C12 Mo1 H2 127(2)
C4 Mo1 H2 89(2)
C9 Mo1 H2 91(2)
C1 Mo1 H2 135(2)
C11 Mo1 H2 91(2)
C3 Mo1 H2 76(2)
C10 Mo1 H2 71(2)
C2 Mo1 H2 101(2)
H1 Mo1 H2 85(3)
C2 C1 C5 107.6(4)
C2 C1 Mo1 74.8(3)
C5 C1 Mo1 68.8(3)
C2 C1 H1A 126.1
C5 C1 H1A 126.1
Mo1 C1 H1A 126.1
C3 C2 C1 108.7(4)
C3 C2 Mo1 71.6(3)
C1 C2 Mo1 69.6(3)
C3 C2 H2A 125.6
C1 C2 H2A 125.6
Mo1 C2 H2A 125.6
C2 C3 C4 108.6(5)
C2 C3 Mo1 73.5(3)
C4 C3 Mo1 69.2(3)
C2 C3 H3A 125.7
C4 C3 H3A 125.7
Mo1 C3 H3A 125.7
C3 C4 C5 107.9(4)
C3 C4 Mo1 74.7(3)
C5 C4 Mo1 69.9(3)
C3 C4 H4A 125.9
C5 C4 H4A 125.9
Mo1 C4 H4A 125.9
C4 C5 C1 107.1(4)
C4 C5 C6 125.6(4)
C1 C5 C6 127.2(4)
C4 C5 Mo1 72.8(3)
C1 C5 Mo1 73.8(3)
C6 C5 Mo1 118.4(3)
C5 C6 C14 109.7(4)
C5 C6 C13 107.9(4)
C14 C6 C13 105.9(4)
C5 C6 C7 109.7(4)
C14 C6 C7 113.0(4)
C13 C6 C7 110.5(4)
C15 C7 C8 109.5(4)
C15 C7 C16 106.1(4)
C8 C7 C16 108.0(4)
C15 C7 C6 113.4(4)
C8 C7 C6 108.9(4)
C16 C7 C6 110.8(4)
C12 C8 C9 106.7(4)
C12 C8 C7 125.1(4)
C9 C8 C7 128.2(4)
C12 C8 Mo1 72.6(3)
C9 C8 Mo1 73.9(3)
C7 C8 Mo1 118.8(3)
C10 C9 C8 108.1(4)
C10 C9 Mo1 74.6(3)
C8 C9 Mo1 68.7(2)
C10 C9 H9A 125.9
C8 C9 H9A 125.9
Mo1 C9 H9A 125.9
C11 C10 C9 109.0(5)
C11 C10 Mo1 71.7(3)
C9 C10 Mo1 69.9(3)
C11 C10 H10A 125.5
C9 C10 H10A 125.5
Mo1 C10 H10A 125.5
C10 C11 C12 108.2(5)
C10 C11 Mo1 73.2(3)
C12 C11 Mo1 69.1(3)
C10 C11 H11A 125.9
C12 C11 H11A 125.9
Mo1 C11 H11A 125.9
C11 C12 C8 108.0(4)
C11 C12 Mo1 74.6(3)
C8 C12 Mo1 69.8(3)
C11 C12 H12A 125.9
C8 C12 H12A 125.9
Mo1 C12 H12A 125.9
C6 C13 H13A 109.5
C6 C13 H13B 109.5
H13A C13 H13B 109.5
C6 C13 H13C 109.5
H13A C13 H13C 109.5
H13B C13 H13C 109.5
C6 C14 H14A 109.5
C6 C14 H14B 109.5
H14A C14 H14B 109.5
C6 C14 H14C 109.5
H14A C14 H14C 109.5
H14B C14 H14C 109.5
C7 C15 H15A 109.5
C7 C15 H15B 109.5
H15A C15 H15B 109.5
C7 C15 H15C 109.5
H15A C15 H15C 109.5
H15B C15 H15C 109.5
C7 C16 H16A 109.5
C7 C16 H16B 109.5
H16A C16 H16B 109.5
C7 C16 H16C 109.5
H16A C16 H16C 109.5
H16B C16 H16C 109.5

loop_
_geom_bond_atom_site_label_1
_geom_bond_atom_site_label_2
_geom_bond_distance
Mo1 C8 2.212(5)
Mo1 C5 2.213(5)
Mo1 C12 2.250(5)
Mo1 C4 2.251(5)
Mo1 C9 2.280(4)
Mo1 C1 2.279(5)
Mo1 C11 2.322(5)
Mo1 C3 2.322(5)
Mo1 C10 2.341(5)
Mo1 C2 2.346(5)
Mo1 H1 1.68(7)
Mo1 H2 1.70(6)
C1 C2 1.415(7)
C1 C5 1.445(6)
C1 H1A 1.0000
C2 C3 1.403(7)
C2 H2A 1.0000
C3 C4 1.421(7)
C3 H3A 1.0000
C4 C5 1.428(7)
C4 H4A 1.0000
C5 C6 1.532(6)
C6 C14 1.533(7)
C6 C13 1.540(7)
C6 C7 1.578(8)
C7 C15 1.523(6)
C7 C8 1.532(7)
C7 C16 1.537(7)
C8 C12 1.439(7)
C8 C9 1.442(7)
C9 C10 1.412(7)
C9 H9A 1.0000
C10 C11 1.406(7)
C10 H10A 1.0000
C11 C12 1.426(8)
C11 H11A 1.0000
C12 H12A 1.0000
C13 H13A 0.9800
C13 H13B 0.9800
C13 H13C 0.9800
C14 H14A 0.9800
C14 H14B 0.9800
C14 H14C 0.9800
C15 H15A 0.9800
C15 H15B 0.9800
C15 H15C 0.9800
C16 H16A 0.9800
C16 H16B 0.9800
C16 H16C 0.9800
